data_4327986
loop_
_publ_author_name
'Michael I. Webb'
'Ryan A. Chard'
'Yaser M. Al-Jobory'
'Michael R. Jones'
'Edwin W. Y. Wong'
'Charles J. Walsby'

_publ_contact_author_address
; 
Walsby, Charles J.
Department of Chemistry
Simon Fraser University
Burnaby, British Columbia
Canada         V5A 1S6
;
_publ_contact_author_email cwalsby@sfu.ca
_publ_contact_author_fax +1-778-782-3765
_publ_contact_author_name 'Charles J. Walsby'
_publ_contact_author_phone +1-778-782-4607
_publ_section_title
;
 Pyridine Analogues of the Antimetastatic Ru(III) Complex NAMI-A Targeting
 Non-Covalent Interactions with Albumin
;
_journal_name_full 'Inorganic Chemistry'
_journal_page_first 954
_journal_page_last 966
_journal_paper_doi 10.1021/ic202029e
_journal_volume 51
_journal_year 2012
_chemical_formula_moiety 'C18 H24 Cl4 N2 Na1 O5 Ru1 S1'
_chemical_formula_sum 'C18 H24 Cl4 N2 Na O5 Ru S'
_chemical_formula_weight 646.34
_chemical_name_systematic ?
_space_group_IT_number 2
_symmetry_cell_setting triclinic
_symmetry_space_group_name_Hall '-P 1'
_symmetry_space_group_name_H-M 'P -1'
_atom_sites_solution_hydrogens geom
_atom_sites_solution_primary direct
_cell_angle_alpha 99.8050(10)
_cell_angle_beta 90.6560(10)
_cell_angle_gamma 96.2220(10)
_cell_formula_units_Z 2
_cell_length_a 8.9223(2)
_cell_length_b 9.7239(2)
_cell_length_c 14.8391(4)
_cell_measurement_reflns_used 5879
_cell_measurement_temperature 150
_cell_measurement_theta_max 25.39
_cell_measurement_theta_min 2.30
_cell_volume 1260.57(5)
_computing_cell_refinement 'Bruker SAINT'
_computing_data_collection 'Bruker APEX2'
_computing_data_reduction 'Bruker SAINT'
_computing_structure_solution
; 
SIR92 (Altomare et al, 1994)
CRYSTALS (Watkin, 1988) 
;
_diffrn_ambient_temperature 293
_diffrn_measured_fraction_theta_full 0.795
_diffrn_measured_fraction_theta_max 0.773
_diffrn_measurement_device_type 'Bruker APEX-II CCD'
_diffrn_measurement_method '\w scans'
_diffrn_radiation_monochromator graphite
_diffrn_radiation_type MoK\a
_diffrn_radiation_wavelength 0.71073
_diffrn_reflns_av_R_equivalents 0.024
_diffrn_reflns_limit_h_max 10
_diffrn_reflns_limit_h_min -8
_diffrn_reflns_limit_k_max 11
_diffrn_reflns_limit_k_min -11
_diffrn_reflns_limit_l_max 16
_diffrn_reflns_limit_l_min -16
_diffrn_reflns_number 9585
_diffrn_reflns_theta_full 25.207
_diffrn_reflns_theta_max 25.721
_diffrn_reflns_theta_min 1.393
_exptl_absorpt_coefficient_mu 1.178
_exptl_absorpt_correction_T_max 0.7453
_exptl_absorpt_correction_T_min 0.6515
_exptl_absorpt_correction_type multi-scan
_exptl_crystal_colour yellow-orange
_exptl_crystal_density_diffrn 1.703
_exptl_crystal_description plate
_exptl_crystal_F_000 650
_exptl_crystal_size_max 0.094
_exptl_crystal_size_mid 0.086
_exptl_crystal_size_min 0.035
_refine_diff_density_max 0.58
_refine_diff_density_min -0.47
_refine_ls_extinction_method none
_refine_ls_goodness_of_fit_ref 1.0504
_refine_ls_hydrogen_treatment none
_refine_ls_matrix_type full
_refine_ls_number_parameters 294
_refine_ls_number_reflns 2654
_refine_ls_number_restraints 0
_refine_ls_R_factor_all 0.0578
_refine_ls_R_factor_gt 0.0367
_refine_ls_shift/su_max 0.0009493
_refine_ls_structure_factor_coef F
_refine_ls_weighting_details
;
 Method, part 1, Chebychev polynomial, (Watkin, 1994, Prince, 1982) 
 [weight] = 1.0/[A~0~*T~0~(x)+A~1~*T~1~(x) ... +A~n-1~]*T~n-1~(x)] 
 where A~i~ are the Chebychev coefficients listed below and x= Fcalc/Fmax 
 Method = Robust Weighting (Prince, 1982) 
 W = [weight] * [1-(deltaF/6*sigmaF)^2^]^2^ 
 A~i~ are: 
 0.418 0.483 0.398 0.215 0.884E-01 
;
_refine_ls_weighting_scheme calc
_refine_ls_wR_factor_all 0.0453
_refine_ls_wR_factor_gt 0.0292
_refine_ls_wR_factor_ref 0.0284
_reflns_limit_h_max 9
_reflns_limit_h_min -10
_reflns_limit_k_max 11
_reflns_limit_k_min -11
_reflns_limit_l_max 16
_reflns_limit_l_min 0
_reflns_number_gt 2773
_reflns_number_total 3708
_reflns_threshold_expression I>2.0\s(I)
_oxford_diffrn_Wilson_B_factor 2.35
_oxford_diffrn_Wilson_scale 85.71
_oxford_refine_ls_r_factor_ref 0.0348
_oxford_refine_ls_scale 0.10936(12)
_oxford_reflns_number_all 3708
_oxford_reflns_threshold_expression_ref I>2.5\s(I)
_cod_data_source_file ic202029e_si_002_7.cif
_cod_data_source_block 3b
_cod_original_sg_symbol_H-M 'P -1 '
_cod_original_formula_sum 'C18 H24 Cl4 N2 Na1 O5 Ru1 S1'
_cod_database_code 4327986

loop_
_symmetry_equiv_pos_as_xyz
x,y,z
-x,-y,-z

loop_
_atom_site_label
_atom_site_type_symbol
_atom_site_fract_x
_atom_site_fract_y
_atom_site_fract_z
_atom_site_U_iso_or_equiv
_atom_site_occupancy
_atom_site_adp_type
_atom_site_refinement_flags_posn
Ru1 Ru 0.16424(5) 0.83017(5) 0.66294(3) 0.0258 1.0000 Uani .
Cl1 Cl 0.02957(16) 0.69580(14) 0.75940(9) 0.0402 1.0000 Uani .
Cl2 Cl 0.01241(17) 0.71696(16) 0.53725(9) 0.0461 1.0000 Uani .
Cl3 Cl 0.30850(16) 0.96164(14) 0.57000(8) 0.0384 1.0000 Uani .
Cl4 Cl 0.32101(14) 0.93919(14) 0.79043(8) 0.0323 1.0000 Uani .
Na1 Na 0.0817(2) 0.9160(2) 0.90642(13) 0.0408 1.0000 Uani .
S1 S 0.00563(16) 0.99870(14) 0.70276(8) 0.0349 1.0000 Uani .
O1 O 0.7497(5) 0.1549(5) 0.9824(3) 0.0584 1.0000 Uani .
O2 O 0.9017(5) 0.3453(5) 0.9960(3) 0.0597 1.0000 Uani .
O21 O -0.0283(4) 1.0291(4) 0.8009(2) 0.0412 1.0000 Uani .
O31 O 0.1397(4) 1.1368(4) 1.0082(2) 0.0437 1.0000 Uani .
O32 O 0.3262(5) 1.3084(4) 0.9941(3) 0.0573 1.0000 Uani .
N1 N 0.3092(4) 0.6699(4) 0.6348(2) 0.0235 1.0000 Uani .
N2 N 0.8028(6) 0.2607(6) 0.9544(3) 0.0446 1.0000 Uani .
C1 C 0.2547(6) 0.5353(5) 0.6136(3) 0.0295 1.0000 Uani .
C2 C 0.3471(6) 0.4282(5) 0.6002(3) 0.0326 1.0000 Uani .
C3 C 0.5012(6) 0.4595(5) 0.6108(3) 0.0284 1.0000 Uani .
C4 C 0.5559(6) 0.5993(5) 0.6302(3) 0.0317 1.0000 Uani .
C5 C 0.4591(6) 0.7025(5) 0.6429(3) 0.0286 1.0000 Uani .
C6 C 0.5801(6) 0.2171(5) 0.7367(4) 0.0335 1.0000 Uani .
C7 C 0.6286(6) 0.1976(5) 0.8225(3) 0.0336 1.0000 Uani .
C8 C 0.7480(6) 0.2835(5) 0.8656(3) 0.0290 1.0000 Uani .
C9 C 0.8207(6) 0.3915(6) 0.8276(4) 0.0389 1.0000 Uani .
C10 C 0.7728(6) 0.4068(6) 0.7406(4) 0.0393 1.0000 Uani .
C11 C 0.6534(6) 0.3215(5) 0.6951(3) 0.0326 1.0000 Uani .
C12 C 0.6032(6) 0.3432(6) 0.6012(3) 0.0366 1.0000 Uani .
C21 C -0.1677(7) 0.9619(8) 0.6425(4) 0.0750 1.0000 Uani .
C22 C 0.0722(9) 1.1616(6) 0.6718(4) 0.0762 1.0000 Uani .
C31 C 0.3436(9) 1.4548(7) 0.8793(5) 0.0698 1.0000 Uani .
C32 C 0.2532(8) 1.3301(7) 0.9095(4) 0.0633 1.0000 Uani .
C33 C 0.2555(7) 1.2091(7) 1.0364(4) 0.0467 1.0000 Uani .
C34 C 0.3392(8) 1.2006(8) 1.1227(4) 0.0737 1.0000 Uani .
H11 H 0.1498 0.5131 0.6073 0.029(4) 1.0000 Uiso R
H21 H 0.3057 0.3344 0.5845 0.030(4) 1.0000 Uiso R
H41 H 0.6601 0.6247 0.6355 0.031(4) 1.0000 Uiso R
H51 H 0.4988 0.7972 0.6573 0.026(4) 1.0000 Uiso R
H61 H 0.4978 0.1592 0.7068 0.034(4) 1.0000 Uiso R
H71 H 0.5802 0.1265 0.8499 0.035(4) 1.0000 Uiso R
H91 H 0.9000 0.4516 0.8590 0.040(4) 1.0000 Uiso R
H101 H 0.8222 0.4767 0.7127 0.040(4) 1.0000 Uiso R
H121 H 0.6912 0.3693 0.5672 0.036(4) 1.0000 Uiso R
H122 H 0.5476 0.2563 0.5696 0.036(4) 1.0000 Uiso R
H211 H -0.1514 0.9414 0.5780 0.111(12) 1.0000 Uiso R
H212 H -0.2239 1.0414 0.6555 0.111(12) 1.0000 Uiso R
H213 H -0.2233 0.8820 0.6613 0.111(12) 1.0000 Uiso R
H221 H 0.0961 1.1479 0.6083 0.111(12) 1.0000 Uiso R
H222 H -0.0034 1.2251 0.6827 0.111(12) 1.0000 Uiso R
H223 H 0.1613 1.2002 0.7083 0.111(12) 1.0000 Uiso R
H311 H 0.4439 1.4328 0.8662 0.08(2) 1.0000 Uiso R
H312 H 0.3484 1.5336 0.9282 0.11(3) 1.0000 Uiso R
H313 H 0.2969 1.4780 0.8265 0.155(15) 1.0000 Uiso R
H321 H 0.1501 1.3503 0.9210 0.132(15) 1.0000 Uiso R
H322 H 0.2541 1.2468 0.8632 0.133(15) 1.0000 Uiso R
H341 H 0.4364 1.2552 1.1240 0.159(15) 1.0000 Uiso R
H342 H 0.2815 1.2370 1.1735 0.159(15) 1.0000 Uiso R
H343 H 0.3515 1.1039 1.1231 0.159(15) 1.0000 Uiso R

loop_
_atom_site_aniso_label
_atom_site_aniso_U_11
_atom_site_aniso_U_22
_atom_site_aniso_U_33
_atom_site_aniso_U_23
_atom_site_aniso_U_13
_atom_site_aniso_U_12
Ru1 0.0277(3) 0.0314(3) 0.0191(2) 0.00399(17) 0.00148(18) 0.00700(19)
Cl1 0.0412(8) 0.0406(8) 0.0389(8) 0.0090(6) 0.0116(7) 0.0004(7)
Cl2 0.0462(9) 0.0504(10) 0.0384(8) -0.0074(7) -0.0162(7) 0.0162(7)
Cl3 0.0515(9) 0.0402(8) 0.0282(7) 0.0136(6) 0.0117(6) 0.0126(7)
Cl4 0.0344(8) 0.0389(8) 0.0227(6) 0.0038(6) -0.0014(6) 0.0026(6)
Na1 0.0459(13) 0.0539(14) 0.0246(11) 0.0079(10) 0.0064(10) 0.0124(11)
S1 0.0433(9) 0.0415(8) 0.0231(7) 0.0055(6) 0.0051(6) 0.0189(7)
O1 0.080(3) 0.063(3) 0.040(2) 0.027(2) 0.003(2) 0.014(3)
O2 0.055(3) 0.082(3) 0.041(2) 0.004(2) -0.009(2) 0.013(3)
O21 0.052(2) 0.058(3) 0.0187(18) 0.0058(17) 0.0106(17) 0.029(2)
O31 0.041(2) 0.056(3) 0.033(2) 0.0025(19) 0.0042(19) 0.007(2)
O32 0.057(3) 0.068(3) 0.048(3) 0.013(2) 0.000(2) 0.007(2)
N1 0.028(2) 0.026(2) 0.016(2) 0.0022(17) 0.0033(18) 0.0056(19)
N2 0.045(3) 0.055(4) 0.035(3) 0.003(3) 0.001(3) 0.019(3)
C1 0.034(3) 0.034(3) 0.021(3) 0.006(2) 0.000(2) 0.003(2)
C2 0.051(4) 0.029(3) 0.019(3) 0.003(2) 0.000(3) 0.009(3)
C3 0.037(3) 0.041(3) 0.009(2) 0.004(2) 0.002(2) 0.016(3)
C4 0.027(3) 0.044(3) 0.025(3) 0.007(2) 0.001(2) 0.006(3)
C5 0.034(3) 0.029(3) 0.020(3) 0.000(2) 0.005(2) -0.001(2)
C6 0.032(3) 0.027(3) 0.041(3) -0.001(2) -0.002(3) 0.011(2)
C7 0.034(3) 0.033(3) 0.036(3) 0.010(2) 0.005(3) 0.010(3)
C8 0.036(3) 0.033(3) 0.020(3) 0.001(2) 0.002(2) 0.014(2)
C9 0.038(3) 0.032(3) 0.045(3) 0.001(3) -0.006(3) 0.005(3)
C10 0.041(4) 0.038(3) 0.045(4) 0.018(3) 0.011(3) 0.011(3)
C11 0.039(3) 0.032(3) 0.028(3) 0.002(2) 0.010(3) 0.017(3)
C12 0.047(4) 0.040(3) 0.026(3) 0.005(2) 0.008(3) 0.022(3)
C21 0.056(4) 0.122(6) 0.046(4) -0.021(4) -0.016(4) 0.061(4)
C22 0.133(7) 0.048(4) 0.063(4) 0.021(3) 0.062(5) 0.053(4)
C31 0.088(6) 0.069(5) 0.058(5) 0.014(4) 0.030(4) 0.029(4)
C32 0.064(5) 0.082(5) 0.047(4) 0.026(4) -0.010(4) 0.001(4)
C33 0.052(4) 0.054(4) 0.035(3) 0.007(3) 0.006(3) 0.010(3)
C34 0.062(5) 0.104(6) 0.058(5) 0.028(4) -0.020(4) 0.004(4)

loop_
_atom_type_symbol
_atom_type_scat_dispersion_real
_atom_type_scat_dispersion_imag
_atom_type_scat_Cromer_Mann_a1
_atom_type_scat_Cromer_Mann_b1
_atom_type_scat_Cromer_Mann_a2
_atom_type_scat_Cromer_Mann_b2
_atom_type_scat_Cromer_Mann_a3
_atom_type_scat_Cromer_Mann_b3
_atom_type_scat_Cromer_Mann_a4
_atom_type_scat_Cromer_Mann_b4
_atom_type_scat_Cromer_Mann_c
_atom_type_scat_source
C 0.0033 0.0016 2.3100 20.8439 1.0200 10.2075 1.5886 0.5687 0.8650 51.6512 0.2156 'International Tables Vol C 4.2.6.8 and 6.1.1.4'
H 0.0000 0.0000 0.4930 10.5109 0.3229 26.1257 0.1402 3.1424 0.0408 57.7998 0.0030 'International Tables Vol C 4.2.6.8 and 6.1.1.4'
N 0.0061 0.0033 12.2126 0.0057 3.1322 9.8933 2.0125 28.9975 1.1663 0.5826 -11.5290 'International Tables Vol C 4.2.6.8 and 6.1.1.4'
O 0.0106 0.0060 3.0485 13.2771 2.2868 5.7011 1.5463 0.3239 0.8670 32.9089 0.2508 'International Tables Vol C 4.2.6.8 and 6.1.1.4'
Na 0.0362 0.0249 4.7626 3.2850 3.1736 8.8422 1.2674 0.3136 1.1128 129.4240 0.6760 'International Tables Vol C 4.2.6.8 and 6.1.1.4'
S 0.1246 0.1234 6.9053 1.4679 5.2034 22.2151 1.4379 0.2536 1.5863 56.1720 0.8669 'International Tables Vol C 4.2.6.8 and 6.1.1.4'
Cl 0.1484 0.1585 11.4604 0.0104 7.1964 1.1662 6.2556 18.5194 1.6455 47.7784 -9.5574 'International Tables Vol C 4.2.6.8 and 6.1.1.4'
Ru -1.2594 0.8363 19.2674 0.8085 12.9182 8.4347 4.8634 24.7997 1.5676 94.2928 5.3787 'International Tables Vol C 4.2.6.8 and 6.1.1.4'

loop_
_geom_angle_atom_site_label_1
_geom_angle_site_symmetry_1
_geom_angle_atom_site_label_2
_geom_angle_atom_site_label_3
_geom_angle_site_symmetry_3
_geom_angle
_geom_angle_publ_flag
Cl1 . Ru1 Cl2 . 90.93(6) yes
Cl1 . Ru1 Cl3 . 177.37(6) yes
Cl2 . Ru1 Cl3 . 90.88(6) yes
Cl1 . Ru1 Cl4 . 88.52(5) yes
Cl2 . Ru1 Cl4 . 178.45(6) yes
Cl3 . Ru1 Cl4 . 89.63(5) yes
Cl1 . Ru1 S1 . 88.07(5) yes
Cl2 . Ru1 S1 . 93.30(5) yes
Cl3 . Ru1 S1 . 93.74(5) yes
Cl4 . Ru1 S1 . 88.13(5) yes
Cl1 . Ru1 N1 . 88.56(11) yes
Cl2 . Ru1 N1 . 88.67(11) yes
Cl3 . Ru1 N1 . 89.58(11) yes
Cl4 . Ru1 N1 . 89.86(11) yes
S1 . Ru1 N1 . 176.12(11) yes
Ru1 . Cl1 Na1 . 90.85(6) yes
Ru1 . Cl4 Na1 . 90.79(6) yes
O31 2_577 Na1 O1 2_667 92.74(15) yes
O31 2_577 Na1 Cl4 . 171.31(13) yes
O1 2_667 Na1 Cl4 . 89.45(12) yes
O31 2_577 Na1 Cl1 . 98.59(12) yes
O1 2_667 Na1 Cl1 . 108.08(13) yes
Cl4 . Na1 Cl1 . 72.74(6) yes
O31 2_577 Na1 Na1 2_577 45.05(10) yes
O1 2_667 Na1 Na1 2_577 84.95(12) yes
Cl4 . Na1 Na1 2_577 143.61(12) yes
Cl1 . Na1 Na1 2_577 142.84(11) yes
O31 2_577 Na1 O21 . 98.46(15) yes
O1 2_667 Na1 O21 . 165.27(18) yes
Cl4 . Na1 O21 . 80.90(10) yes
Cl1 . Na1 O21 . 79.76(11) yes
Na1 2_577 Na1 O21 . 96.20(12) yes
O31 2_577 Na1 O31 . 90.27(15) yes
O1 2_667 Na1 O31 . 80.08(15) yes
Cl4 . Na1 O31 . 98.40(12) yes
Cl1 . Na1 O31 . 167.51(13) yes
Na1 2_577 Na1 O31 . 45.22(10) yes
O21 . Na1 O31 . 90.29(15) yes
Ru1 . S1 O21 . 115.64(15) yes
Ru1 . S1 C21 . 113.2(2) yes
O21 . S1 C21 . 106.8(3) yes
Ru1 . S1 C22 . 113.0(2) yes
O21 . S1 C22 . 106.2(3) yes
C21 . S1 C22 . 100.7(4) yes
Na1 2_667 O1 N2 . 112.6(4) yes
Na1 . O21 S1 . 121.1(2) yes
Na1 . O31 Na1 2_577 89.73(15) yes
Na1 . O31 C33 . 134.4(4) yes
Na1 2_577 O31 C33 . 127.5(4) yes
C32 . O32 C33 . 116.1(5) yes
Ru1 . N1 C1 . 121.4(3) yes
Ru1 . N1 C5 . 120.1(3) yes
C1 . N1 C5 . 118.5(4) yes
O1 . N2 O2 . 123.1(5) yes
O1 . N2 C8 . 118.0(5) yes
O2 . N2 C8 . 118.9(5) yes
N1 . C1 C2 . 122.4(5) yes
N1 . C1 H11 . 118.2 no
C2 . C1 H11 . 119.4 no
C1 . C2 C3 . 120.0(5) yes
C1 . C2 H21 . 120.6 no
C3 . C2 H21 . 119.4 no
C2 . C3 C4 . 116.8(5) yes
C2 . C3 C12 . 120.6(5) yes
C4 . C3 C12 . 122.6(5) yes
C3 . C4 C5 . 121.0(5) yes
C3 . C4 H41 . 119.3 no
C5 . C4 H41 . 119.7 no
C4 . C5 N1 . 121.3(5) yes
C4 . C5 H51 . 119.6 no
N1 . C5 H51 . 119.1 no
C7 . C6 C11 . 120.5(5) yes
C7 . C6 H61 . 119.7 no
C11 . C6 H61 . 119.8 no
C6 . C7 C8 . 119.1(5) yes
C6 . C7 H71 . 120.3 no
C8 . C7 H71 . 120.5 no
N2 . C8 C7 . 119.4(5) yes
N2 . C8 C9 . 118.6(5) yes
C7 . C8 C9 . 122.0(5) yes
C8 . C9 C10 . 117.8(5) yes
C8 . C9 H91 . 120.9 no
C10 . C9 H91 . 121.2 no
C9 . C10 C11 . 121.6(5) yes
C9 . C10 H101 . 119.4 no
C11 . C10 H101 . 119.0 no
C6 . C11 C10 . 118.9(5) yes
C6 . C11 C12 . 121.2(5) yes
C10 . C11 C12 . 119.9(5) yes
C3 . C12 C11 . 109.7(4) yes
C3 . C12 H121 . 109.3 no
C11 . C12 H121 . 109.3 no
C3 . C12 H122 . 109.3 no
C11 . C12 H122 . 108.7 no
H121 . C12 H122 . 110.6 no
S1 . C21 H211 . 109.9 no
S1 . C21 H212 . 109.6 no
H211 . C21 H212 . 109.5 no
S1 . C21 H213 . 108.9 no
H211 . C21 H213 . 109.5 no
H212 . C21 H213 . 109.5 no
S1 . C22 H221 . 109.7 no
S1 . C22 H222 . 110.0 no
H221 . C22 H222 . 109.5 no
S1 . C22 H223 . 108.7 no
H221 . C22 H223 . 109.5 no
H222 . C22 H223 . 109.5 no
C32 . C31 H311 . 109.4 no
C32 . C31 H312 . 108.7 no
H311 . C31 H312 . 108.8 no
C32 . C31 H313 . 110.5 no
H311 . C31 H313 . 110.2 no
H312 . C31 H313 . 109.2 no
C31 . C32 O32 . 106.8(5) yes
C31 . C32 H321 . 110.0 no
O32 . C32 H321 . 110.0 no
C31 . C32 H322 . 110.3 no
O32 . C32 H322 . 109.6 no
H321 . C32 H322 . 110.2 no
O32 . C33 O31 . 124.5(5) yes
O32 . C33 C34 . 110.6(6) yes
O31 . C33 C34 . 124.9(6) yes
C33 . C34 H341 . 108.8 no
C33 . C34 H342 . 108.4 no
H341 . C34 H342 . 110.6 no
C33 . C34 H343 . 108.2 no
H341 . C34 H343 . 110.2 no
H342 . C34 H343 . 110.6 no

loop_
_geom_bond_atom_site_label_1
_geom_bond_atom_site_label_2
_geom_bond_site_symmetry_2
_geom_bond_distance
_geom_bond_publ_flag
Ru1 Cl1 . 2.3528(14) yes
Ru1 Cl2 . 2.3335(15) yes
Ru1 Cl3 . 2.3404(14) yes
Ru1 Cl4 . 2.3652(14) yes
Ru1 S1 . 2.2868(14) yes
Ru1 N1 . 2.123(4) yes
Cl1 Na1 . 2.780(2) yes
Cl4 Na1 . 2.772(2) yes
Na1 O31 2_577 2.414(4) yes
Na1 O1 2_667 2.453(4) yes
Na1 Na1 2_577 3.402(4) yes
Na1 O21 . 2.326(4) yes
Na1 O31 . 2.407(4) yes
S1 O21 . 1.477(3) yes
S1 C21 . 1.749(6) yes
S1 C22 . 1.767(6) yes
O1 N2 . 1.225(6) yes
O2 N2 . 1.223(6) yes
O31 C33 . 1.212(7) yes
O32 C32 . 1.464(7) yes
O32 C33 . 1.345(7) yes
N1 C1 . 1.329(6) yes
N1 C5 . 1.339(6) yes
N2 C8 . 1.460(6) yes
C1 C2 . 1.387(6) yes
C1 H11 . 0.937 no
C2 C3 . 1.377(7) yes
C2 H21 . 0.936 no
C3 C4 . 1.374(7) yes
C3 C12 . 1.516(6) yes
C4 C5 . 1.384(6) yes
C4 H41 . 0.935 no
C5 H51 . 0.938 no
C6 C7 . 1.390(7) yes
C6 C11 . 1.385(7) yes
C6 H61 . 0.933 no
C7 C8 . 1.361(7) yes
C7 H71 . 0.930 no
C8 C9 . 1.380(7) yes
C9 C10 . 1.392(7) yes
C9 H91 . 0.932 no
C10 C11 . 1.371(7) yes
C10 H101 . 0.929 no
C11 C12 . 1.514(7) yes
C12 H121 . 0.972 no
C12 H122 . 0.973 no
C21 H211 . 0.960 no
C21 H212 . 0.960 no
C21 H213 . 0.960 no
C22 H221 . 0.960 no
C22 H222 . 0.960 no
C22 H223 . 0.960 no
C31 C32 . 1.518(9) yes
C31 H311 . 0.957 no
C31 H312 . 0.959 no
C31 H313 . 0.955 no
C32 H321 . 0.972 no
C32 H322 . 0.970 no
C33 C34 . 1.494(8) yes
C34 H341 . 0.965 no
C34 H342 . 0.957 no
C34 H343 . 0.960 no
